data_4033813
loop_
_publ_author_name
'Hu, Lei'
'Mahaut, Damien'
'Tumanov, Nikolay'
'Wouters, Johan'
'Robiette, Rapha\"el'
'Berionni, Guillaume'

_publ_section_title
;
 Complementary Synthetic Approaches toward 9-Phosphatriptycene and
 Structure-Reactivity Investigations of Its Association with Sterically
 Hindered Lewis Acids.
;
_journal_issue 17
_journal_name_full 'The Journal of organic chemistry'
_journal_page_first 11268
_journal_page_last 11274
_journal_paper_doi 10.1021/acs.joc.9b01570
_journal_volume 84
_journal_year 2019
_chemical_formula_moiety 'C19 H13 P'
_chemical_formula_sum 'C19 H13 P'
_chemical_formula_weight 272.26
_chemical_name_common 9-phosphatriptycene
_chemical_name_systematic 10H-5,10-[1,2]benzenoacridophosphine
_space_group_crystal_system monoclinic
_space_group_IT_number 9
_space_group_name_Hall 'C -2yc'
_space_group_name_H-M_alt 'C 1 c 1'
_atom_sites_solution_hydrogens mixed
_atom_sites_solution_primary dual
_atom_sites_solution_secondary difmap
_audit_creation_method SHELXL-2018/3
_cell_angle_alpha 90
_cell_angle_beta 120.422(4)
_cell_angle_gamma 90
_cell_formula_units_Z 4
_cell_length_a 15.0310(5)
_cell_length_b 8.2009(2)
_cell_length_c 13.1609(4)
_cell_measurement_reflns_used 9083
_cell_measurement_temperature 295(2)
_cell_measurement_theta_max 32.5290
_cell_measurement_theta_min 2.9500
_cell_volume 1398.95(9)
_computing_cell_refinement 'CrysAlisPro 1.171.40.16b (Rigaku OD, 2018)'
_computing_data_collection 'CrysAlisPro 1.171.39.46 (Rigaku OD, 2018)'
_computing_data_reduction 'CrysAlisPro 1.171.40.16b (Rigaku OD, 2018)'
_computing_structure_refinement 'SHELXL-2018/3 (Sheldrick, 2018)'
_computing_structure_solution 'SHELXT (Sheldrick, 2015)'
_diffrn_ambient_temperature 295(2)
_diffrn_detector_area_resol_mean 10.3712
_diffrn_measured_fraction_theta_full 0.999
_diffrn_measured_fraction_theta_max 0.964
_diffrn_measurement_device_type
;
Oxford Diffraction Xcalibur, Ruby, Gemini Ultra
;
_diffrn_measurement_method '\w scans'
_diffrn_radiation_monochromator graphite
_diffrn_radiation_type MoK\a
_diffrn_radiation_wavelength 0.71073
_diffrn_reflns_av_R_equivalents 0.0247
_diffrn_reflns_av_unetI/netI 0.0177
_diffrn_reflns_Laue_measured_fraction_full 0.999
_diffrn_reflns_Laue_measured_fraction_max 0.964
_diffrn_reflns_limit_h_max 22
_diffrn_reflns_limit_h_min -22
_diffrn_reflns_limit_k_max 12
_diffrn_reflns_limit_k_min -12
_diffrn_reflns_limit_l_max 19
_diffrn_reflns_limit_l_min -19
_diffrn_reflns_number 19008
_diffrn_reflns_point_group_measured_fraction_full 0.999
_diffrn_reflns_point_group_measured_fraction_max 0.933
_diffrn_reflns_theta_full 25.242
_diffrn_reflns_theta_max 32.724
_diffrn_reflns_theta_min 2.939
_exptl_absorpt_coefficient_mu 0.182
_exptl_absorpt_correction_T_max 1.000
_exptl_absorpt_correction_T_min 0.327
_exptl_absorpt_correction_type gaussian
_exptl_absorpt_process_details
;
CrysAlisPro 1.171.40.16b (Rigaku Oxford Diffraction, 2018)
Numerical absorption correction based on gaussian integration over
a multifaceted crystal model
Empirical absorption correction using spherical harmonics,
 implemented in SCALE3 ABSPACK scaling algorithm.
;
_exptl_crystal_colour colourless
_exptl_crystal_density_diffrn 1.293
_exptl_crystal_description plate
_exptl_crystal_F_000 568
_exptl_crystal_size_max 0.790
_exptl_crystal_size_mid 0.600
_exptl_crystal_size_min 0.100
_refine_diff_density_max 0.116
_refine_diff_density_min -0.158
_refine_diff_density_rms 0.027
_refine_ls_abs_structure_details
;
 Flack x determined using 1900 quotients [(I+)-(I-)]/[(I+)+(I-)]
 (Parsons, Flack and Wagner, Acta Cryst. B69 (2013) 249-259).
;
_refine_ls_abs_structure_Flack 0.08(2)
_refine_ls_extinction_method none
_refine_ls_goodness_of_fit_ref 1.015
_refine_ls_hydrogen_treatment constr
_refine_ls_matrix_type full
_refine_ls_number_parameters 362
_refine_ls_number_reflns 4808
_refine_ls_number_restraints 818
_refine_ls_restrained_S_all 0.969
_refine_ls_R_factor_all 0.0335
_refine_ls_R_factor_gt 0.0283
_refine_ls_shift/su_max 0.001
_refine_ls_shift/su_mean 0.000
_refine_ls_structure_factor_coef Fsqd
_refine_ls_weighting_details 'w=1/[\s^2^(Fo^2^)+(0.0449P)^2^+0.0442P] where P=(Fo^2^+2Fc^2^)/3'
_refine_ls_weighting_scheme calc
_refine_ls_wR_factor_gt 0.0731
_refine_ls_wR_factor_ref 0.0768
_reflns_Friedel_coverage 0.933
_reflns_Friedel_fraction_full 0.999
_reflns_Friedel_fraction_max 0.901
_reflns_number_gt 4319
_reflns_number_total 4808
_reflns_threshold_expression 'I > 2\s(I)'
_cod_data_source_file jo9b01570_si_003.cif
_cod_data_source_block nt0523_Lei_P-trip
_cod_original_sg_symbol_H-M 'C c'
_cod_database_code 4033813
_shelx_shelxl_version_number 2018/3
_shelx_space_group_comment
;
The symmetry employed for this shelxl refinement is uniquely defined
by the following loop, which should always be used as a source of
symmetry information in preference to the above space-group names.
They are only intended as comments.
;
_shelx_estimated_absorpt_t_min 0.870
_shelx_estimated_absorpt_t_max 0.982

loop_
_space_group_symop_operation_xyz
'x, y, z'
'x, -y, z+1/2'
'x+1/2, y+1/2, z'
'x+1/2, -y+1/2, z+1/2'

loop_
_atom_site_label
_atom_site_type_symbol
_atom_site_fract_x
_atom_site_fract_y
_atom_site_fract_z
_atom_site_U_iso_or_equiv
_atom_site_adp_type
_atom_site_occupancy
_atom_site_site_symmetry_order
_atom_site_calc_flag
_atom_site_refinement_flags_posn
_atom_site_refinement_flags_adp
_atom_site_refinement_flags_occupancy
_atom_site_disorder_assembly
_atom_site_disorder_group
P1A P 0.54007(5) 0.24183(5) 0.39543(6) 0.03882(17) Uani 0.796(3) 1 d D U P A 1
C19A C 0.47188(19) 0.2356(3) 0.5647(2) 0.0432(5) Uani 0.796(3) 1 d D U P A 1
H19A H 0.449043 0.233957 0.622478 0.052 Uiso 0.796(3) 1 calc R U P A 1
C1A C 0.5166(5) 0.4296(5) 0.4548(5) 0.0392(7) Uani 0.796(3) 1 d D U P A 1
C2A C 0.5302(8) 0.5856(5) 0.4235(8) 0.0517(10) Uani 0.796(3) 1 d D U P A 1
H2A H 0.552325 0.599531 0.369609 0.062 Uiso 0.796(3) 1 calc R U P A 1
C3A C 0.5104(6) 0.7213(6) 0.4731(6) 0.0640(14) Uani 0.796(3) 1 d D U P A 1
H3A H 0.518643 0.825698 0.451470 0.077 Uiso 0.796(3) 1 calc R U P A 1
C4A C 0.4791(5) 0.7016(6) 0.5534(5) 0.0630(11) Uani 0.796(3) 1 d D U P A 1
H4A H 0.466880 0.792707 0.586640 0.076 Uiso 0.796(3) 1 calc R U P A 1
C5A C 0.4655(5) 0.5472(5) 0.5856(5) 0.0523(8) Uani 0.796(3) 1 d D U P A 1
H5A H 0.444413 0.535051 0.640470 0.063 Uiso 0.796(3) 1 calc R U P A 1
C6A C 0.4833(4) 0.4091(5) 0.5360(5) 0.0427(9) Uani 0.796(3) 1 d D U P A 1
C7A C 0.4169(3) 0.1446(6) 0.3632(4) 0.0375(6) Uani 0.796(3) 1 d D U P A 1
C8A C 0.3523(4) 0.0648(9) 0.2593(5) 0.0499(11) Uani 0.796(3) 1 d D U P A 1
H8A H 0.367874 0.061670 0.199416 0.060 Uiso 0.796(3) 1 calc R U P A 1
C9A C 0.2638(5) -0.0110(11) 0.2441(6) 0.0612(15) Uani 0.796(3) 1 d D U P A 1
H9A H 0.219581 -0.063539 0.173546 0.073 Uiso 0.796(3) 1 calc R U P A 1
C10A C 0.2414(6) -0.0086(11) 0.3330(5) 0.0622(13) Uani 0.796(3) 1 d D U P A 1
H10A H 0.182987 -0.062408 0.322994 0.075 Uiso 0.796(3) 1 calc R U P A 1
C11A C 0.3045(4) 0.0727(7) 0.4371(4) 0.0520(8) Uani 0.796(3) 1 d D U P A 1
H11A H 0.287073 0.077044 0.495524 0.062 Uiso 0.796(3) 1 calc R U P A 1
C12A C 0.3945(4) 0.1486(7) 0.4546(4) 0.0419(9) Uani 0.796(3) 1 d D U P A 1
C13A C 0.6156(4) 0.1420(8) 0.5407(4) 0.0388(7) Uani 0.796(3) 1 d D U P A 1
C14A C 0.7075(5) 0.0612(13) 0.5768(6) 0.0537(12) Uani 0.796(3) 1 d D U P A 1
H14A H 0.736147 0.057501 0.528615 0.064 Uiso 0.796(3) 1 calc R U P A 1
C15A C 0.7569(6) -0.0153(14) 0.6875(6) 0.0641(17) Uani 0.796(3) 1 d D U P A 1
H15A H 0.817870 -0.072501 0.711919 0.077 Uiso 0.796(3) 1 calc R U P A 1
C16A C 0.7163(6) -0.0065(15) 0.7595(7) 0.0670(17) Uani 0.796(3) 1 d D U P A 1
H16A H 0.749643 -0.057985 0.832478 0.080 Uiso 0.796(3) 1 calc R U P A 1
C17A C 0.6262(6) 0.0781(13) 0.7248(7) 0.0559(13) Uani 0.796(3) 1 d D U P A 1
H17A H 0.600998 0.087980 0.776089 0.067 Uiso 0.796(3) 1 calc R U P A 1
C18A C 0.5726(4) 0.1488(7) 0.6134(4) 0.0427(10) Uani 0.796(3) 1 d D U P A 1
P1B P 0.4581(2) 0.2411(3) 0.6006(3) 0.0473(8) Uani 0.204(3) 1 d D U P A 2
C19B C 0.5276(9) 0.2398(12) 0.4350(10) 0.059(2) Uani 0.204(3) 1 d D U P A 2
H19B H 0.551970 0.240531 0.378621 0.071 Uiso 0.204(3) 1 calc R U P A 2
C1B C 0.4827(18) 0.4311(16) 0.5440(17) 0.043(4) Uani 0.204(3) 1 d D U P A 2
C2B C 0.468(3) 0.5874(18) 0.572(2) 0.063(4) Uani 0.204(3) 1 d D U P A 2
H2B H 0.443520 0.602259 0.623397 0.075 Uiso 0.204(3) 1 calc R U P A 2
C3B C 0.488(2) 0.720(2) 0.524(2) 0.059(4) Uani 0.204(3) 1 d D U P A 2
H3B H 0.477502 0.823432 0.545362 0.071 Uiso 0.204(3) 1 calc R U P A 2
C4B C 0.523(2) 0.704(2) 0.447(2) 0.058(4) Uani 0.204(3) 1 d D U P A 2
H4B H 0.537222 0.795945 0.416266 0.070 Uiso 0.204(3) 1 calc R U P A 2
C5B C 0.536(3) 0.550(2) 0.415(3) 0.056(4) Uani 0.204(3) 1 d D U P A 2
H5B H 0.559901 0.538192 0.363069 0.067 Uiso 0.204(3) 1 calc R U P A 2
C6B C 0.514(2) 0.4114(19) 0.461(2) 0.054(4) Uani 0.204(3) 1 d D U P A 2
C7B C 0.3813(15) 0.147(3) 0.4503(15) 0.045(4) Uani 0.204(3) 1 d D U P A 2
C8B C 0.2914(18) 0.066(4) 0.4123(19) 0.068(5) Uani 0.204(3) 1 d D U P A 2
H8B H 0.263496 0.059090 0.461084 0.081 Uiso 0.204(3) 1 calc R U P A 2
C9B C 0.242(2) -0.004(5) 0.305(2) 0.058(5) Uani 0.204(3) 1 d D U P A 2
H9B H 0.178467 -0.054819 0.279911 0.069 Uiso 0.204(3) 1 calc R U P A 2
C10B C 0.282(2) -0.003(5) 0.234(2) 0.056(4) Uani 0.204(3) 1 d D U P A 2
H10B H 0.249635 -0.057570 0.161643 0.067 Uiso 0.204(3) 1 calc R U P A 2
C11B C 0.3743(18) 0.081(4) 0.2700(19) 0.050(3) Uani 0.204(3) 1 d D U P A 2
H11B H 0.399644 0.091465 0.218818 0.060 Uiso 0.204(3) 1 calc R U P A 2
C12B C 0.4285(15) 0.151(3) 0.3815(16) 0.053(4) Uani 0.204(3) 1 d D U P A 2
C13B C 0.5828(14) 0.145(2) 0.6316(15) 0.036(3) Uani 0.204(3) 1 d D U P A 2
C14B C 0.642(2) 0.055(5) 0.731(3) 0.046(3) Uani 0.204(3) 1 d D U P A 2
H14B H 0.620104 0.039795 0.785015 0.055 Uiso 0.204(3) 1 calc R U P A 2
C15B C 0.733(2) -0.013(4) 0.750(2) 0.050(4) Uani 0.204(3) 1 d D U P A 2
H15B H 0.777547 -0.062306 0.822421 0.060 Uiso 0.204(3) 1 calc R U P A 2
C16B C 0.758(2) -0.008(5) 0.663(3) 0.054(4) Uani 0.204(3) 1 d D U P A 2
H16B H 0.817926 -0.056660 0.673921 0.065 Uiso 0.204(3) 1 calc R U P A 2
C17B C 0.692(2) 0.070(6) 0.559(2) 0.058(5) Uani 0.204(3) 1 d D U P A 2
H17B H 0.706180 0.066583 0.497631 0.069 Uiso 0.204(3) 1 calc R U P A 2
C18B C 0.6037(16) 0.154(3) 0.5414(18) 0.050(4) Uani 0.204(3) 1 d D U P A 2

loop_
_atom_site_aniso_label
_atom_site_aniso_U_11
_atom_site_aniso_U_22
_atom_site_aniso_U_33
_atom_site_aniso_U_23
_atom_site_aniso_U_13
_atom_site_aniso_U_12
P1A 0.0441(2) 0.0351(2) 0.0368(3) -0.00042(19) 0.02010(17) -0.00290(19)
C19A 0.0469(11) 0.0481(11) 0.0370(10) -0.0004(8) 0.0232(9) 0.0015(8)
C1A 0.0403(15) 0.0311(12) 0.0369(14) -0.0024(10) 0.0127(12) -0.0013(11)
C2A 0.051(2) 0.0356(15) 0.052(2) 0.0068(16) 0.0131(12) -0.0034(17)
C3A 0.063(3) 0.0297(11) 0.071(4) 0.0007(16) 0.013(2) -0.0007(13)
C4A 0.066(2) 0.0386(19) 0.065(3) -0.0108(16) 0.0181(16) 0.0085(16)
C5A 0.0474(14) 0.0469(17) 0.0470(16) -0.0081(15) 0.0126(11) 0.0100(16)
C6A 0.0370(14) 0.0382(15) 0.0403(14) -0.0074(11) 0.0102(11) 0.0028(11)
C7A 0.0347(13) 0.0312(12) 0.0370(15) 0.0014(10) 0.0111(13) -0.0027(10)
C8A 0.048(3) 0.0430(16) 0.0417(13) -0.0066(10) 0.0100(15) -0.0053(18)
C9A 0.044(2) 0.0551(17) 0.057(3) -0.0056(19) 0.0060(16) -0.0115(17)
C10A 0.0391(16) 0.0609(18) 0.067(4) 0.009(3) 0.012(2) -0.0118(12)
C11A 0.0393(15) 0.0567(17) 0.053(2) 0.0135(14) 0.0182(15) -0.0010(11)
C12A 0.0347(13) 0.0371(16) 0.0457(19) 0.0078(12) 0.0143(13) 0.0009(11)
C13A 0.0370(15) 0.0345(16) 0.0366(12) -0.0006(10) 0.0126(10) -0.0008(11)
C14A 0.0356(14) 0.0521(19) 0.063(3) -0.002(2) 0.0175(19) 0.0002(12)
C15A 0.041(2) 0.063(2) 0.064(3) 0.010(3) 0.0086(18) 0.0111(17)
C16A 0.057(4) 0.068(3) 0.0500(19) 0.0144(17) 0.0081(19) 0.006(2)
C17A 0.058(2) 0.050(4) 0.0461(19) 0.0060(15) 0.0168(17) 0.0016(16)
C18A 0.0416(19) 0.0372(14) 0.0346(13) 0.0025(10) 0.0086(12) -0.0055(12)
P1B 0.0459(12) 0.0454(11) 0.0433(14) -0.0023(9) 0.0172(10) -0.0006(8)
C19B 0.068(6) 0.074(6) 0.042(5) -0.007(4) 0.032(4) -0.013(4)
C1B 0.053(7) 0.025(4) 0.035(6) 0.010(4) 0.011(4) -0.010(4)
C2B 0.062(7) 0.047(8) 0.060(8) -0.004(6) 0.017(6) 0.004(7)
C3B 0.066(7) 0.036(5) 0.069(12) 0.002(6) 0.031(7) -0.004(4)
C4B 0.053(7) 0.041(7) 0.063(10) 0.006(6) 0.016(6) -0.006(6)
C5B 0.049(6) 0.053(8) 0.050(6) -0.001(8) 0.014(5) 0.002(10)
C6B 0.045(7) 0.039(5) 0.048(7) 0.014(4) 0.002(5) -0.008(4)
C7B 0.043(6) 0.039(6) 0.030(5) -0.010(4) 0.000(4) 0.010(4)
C8B 0.053(8) 0.085(9) 0.052(8) 0.003(6) 0.017(6) 0.015(6)
C9B 0.038(6) 0.076(9) 0.040(7) -0.001(7) 0.005(5) -0.013(5)
C10B 0.049(10) 0.070(9) 0.039(5) -0.011(5) 0.014(6) -0.009(7)
C11B 0.034(7) 0.053(8) 0.053(7) 0.008(5) 0.015(6) -0.010(5)
C12B 0.045(6) 0.037(5) 0.038(6) -0.009(4) -0.007(4) 0.003(4)
C13B 0.020(4) 0.032(5) 0.041(6) -0.009(4) 0.005(4) 0.006(3)
C14B 0.057(9) 0.034(6) 0.040(6) 0.012(4) 0.020(6) 0.004(5)
C15B 0.031(5) 0.045(6) 0.046(7) 0.012(5) 0.000(5) 0.012(4)
C16B 0.037(7) 0.065(10) 0.065(10) -0.005(8) 0.029(7) 0.004(5)
C17B 0.059(11) 0.062(9) 0.044(6) 0.000(5) 0.020(7) -0.001(8)
C18B 0.036(6) 0.028(5) 0.068(7) -0.004(5) 0.015(5) -0.001(4)

loop_
_atom_type_symbol
_atom_type_description
_atom_type_scat_dispersion_real
_atom_type_scat_dispersion_imag
_atom_type_scat_source
C C 0.0033 0.0016 'International Tables Vol C Tables 4.2.6.8 and 6.1.1.4'
H H 0.0000 0.0000 'International Tables Vol C Tables 4.2.6.8 and 6.1.1.4'
P P 0.1023 0.0942 'International Tables Vol C Tables 4.2.6.8 and 6.1.1.4'

loop_
_geom_angle_atom_site_label_1
_geom_angle_atom_site_label_2
_geom_angle_atom_site_label_3
_geom_angle
C1A P1A C13A 94.6(2)
C1A P1A C7A 94.2(2)
C13A P1A C7A 93.7(2)
C18A C19A C12A 108.0(4)
C18A C19A C6A 109.8(3)
C12A C19A C6A 109.8(3)
C18A C19A H19A 109.7
C12A C19A H19A 109.7
C6A C19A H19A 109.7
C2A C1A C6A 120.0(4)
C2A C1A P1A 123.7(3)
C6A C1A P1A 116.3(3)
C1A C2A C3A 119.8(5)
C1A C2A H2A 120.1
C3A C2A H2A 120.1
C4A C3A C2A 120.4(4)
C4A C3A H3A 119.8
C2A C3A H3A 119.8
C3A C4A C5A 120.5(4)
C3A C4A H4A 119.8
C5A C4A H4A 119.8
C4A C5A C6A 120.4(4)
C4A C5A H5A 119.8
C6A C5A H5A 119.8
C5A C6A C1A 119.0(4)
C5A C6A C19A 125.1(4)
C1A C6A C19A 115.8(4)
C8A C7A C12A 120.5(4)
C8A C7A P1A 123.5(3)
C12A C7A P1A 116.0(3)
C7A C8A C9A 119.9(5)
C7A C8A H8A 120.0
C9A C8A H8A 120.0
C10A C9A C8A 120.1(5)
C10A C9A H9A 119.9
C8A C9A H9A 119.9
C9A C10A C11A 120.8(5)
C9A C10A H10A 119.6
C11A C10A H10A 119.6
C10A C11A C12A 120.0(5)
C10A C11A H11A 120.0
C12A C11A H11A 120.0
C11A C12A C7A 118.7(4)
C11A C12A C19A 125.6(4)
C7A C12A C19A 115.7(4)
C14A C13A C18A 120.7(4)
C14A C13A P1A 123.5(4)
C18A C13A P1A 115.8(4)
C13A C14A C15A 118.8(5)
C13A C14A H14A 120.6
C15A C14A H14A 120.6
C16A C15A C14A 120.6(6)
C16A C15A H15A 119.7
C14A C15A H15A 119.7
C15A C16A C17A 120.5(6)
C15A C16A H16A 119.8
C17A C16A H16A 119.8
C16A C17A C18A 120.4(6)
C16A C17A H17A 119.8
C18A C17A H17A 119.8
C17A C18A C13A 118.8(5)
C17A C18A C19A 124.9(5)
C13A C18A C19A 116.4(4)
C1B P1B C7B 93.6(8)
C1B P1B C13B 93.5(8)
C7B P1B C13B 94.0(8)
C18B C19B C12B 109.1(14)
C18B C19B C6B 111.8(14)
C12B C19B C6B 110.6(14)
C18B C19B H19B 108.4
C12B C19B H19B 108.4
C6B C19B H19B 108.4
C2B C1B C6B 118.4(13)
C2B C1B P1B 125.9(12)
C6B C1B P1B 115.7(12)
C3B C2B C1B 121.3(16)
C3B C2B H2B 119.3
C1B C2B H2B 119.3
C2B C3B C4B 121.5(17)
C2B C3B H3B 119.2
C4B C3B H3B 119.2
C3B C4B C5B 118.6(17)
C3B C4B H4B 120.7
C5B C4B H4B 120.7
C4B C5B C6B 121.1(17)
C4B C5B H5B 119.5
C6B C5B H5B 119.5
C1B C6B C5B 119.0(14)
C1B C6B C19B 115.3(14)
C5B C6B C19B 125.6(15)
C8B C7B C12B 120.5(14)
C8B C7B P1B 123.8(13)
C12B C7B P1B 115.4(12)
C9B C8B C7B 121.3(17)
C9B C8B H8B 119.4
C7B C8B H8B 119.4
C8B C9B C10B 121(2)
C8B C9B H9B 119.4
C10B C9B H9B 119.4
C9B C10B C11B 118.7(19)
C9B C10B H10B 120.7
C11B C10B H10B 120.7
C12B C11B C10B 121.0(16)
C12B C11B H11B 119.5
C10B C11B H11B 119.5
C11B C12B C7B 117.1(15)
C11B C12B C19B 128.0(15)
C7B C12B C19B 114.8(13)
C14B C13B C18B 122.2(15)
C14B C13B P1B 121.8(13)
C18B C13B P1B 115.5(12)
C13B C14B C15B 120.1(17)
C13B C14B H14B 120.0
C15B C14B H14B 120.0
C14B C15B C16B 119.5(19)
C14B C15B H15B 120.2
C16B C15B H15B 120.2
C17B C16B C15B 119.0(18)
C17B C16B H16B 120.5
C15B C16B H16B 120.5
C16B C17B C18B 122.1(18)
C16B C17B H17B 119.0
C18B C17B H17B 119.0
C13B C18B C17B 116.4(16)
C13B C18B C19B 116.2(14)
C17B C18B C19B 127.3(16)

loop_
_geom_bond_atom_site_label_1
_geom_bond_atom_site_label_2
_geom_bond_distance
P1A C1A 1.840(3)
P1A C13A 1.848(4)
P1A C7A 1.857(3)
C19A C18A 1.492(5)
C19A C12A 1.501(5)
C19A C6A 1.504(5)
C19A H19A 0.9800
C1A C2A 1.391(5)
C1A C6A 1.400(5)
C2A C3A 1.397(6)
C2A H2A 0.9300
C3A C4A 1.366(6)
C3A H3A 0.9300
C4A C5A 1.383(5)
C4A H4A 0.9300
C5A C6A 1.398(5)
C5A H5A 0.9300
C7A C8A 1.377(5)
C7A C12A 1.404(5)
C8A C9A 1.388(6)
C8A H8A 0.9300
C9A C10A 1.371(7)
C9A H9A 0.9300
C10A C11A 1.380(6)
C10A H10A 0.9300
C11A C12A 1.399(5)
C11A H11A 0.9300
C13A C14A 1.382(6)
C13A C18A 1.401(5)
C14A C15A 1.404(7)
C14A H14A 0.9300
C15A C16A 1.365(7)
C15A H15A 0.9300
C16A C17A 1.377(7)
C16A H16A 0.9300
C17A C18A 1.392(7)
C17A H17A 0.9300
P1B C1B 1.843(12)
P1B C7B 1.878(14)
P1B C13B 1.878(13)
C19B C18B 1.466(17)
C19B C12B 1.478(16)
C19B C6B 1.486(16)
C19B H19B 0.9800
C1B C2B 1.382(18)
C1B C6B 1.401(17)
C2B C3B 1.357(17)
C2B H2B 0.9300
C3B C4B 1.371(17)
C3B H3B 0.9300
C4B C5B 1.374(18)
C4B H4B 0.9300
C5B C6B 1.403(19)
C5B H5B 0.9300
C7B C8B 1.354(19)
C7B C12B 1.404(17)
C8B C9B 1.35(2)
C8B H8B 0.9300
C9B C10B 1.360(18)
C9B H9B 0.9300
C10B C11B 1.396(19)
C10B H10B 0.9300
C11B C12B 1.391(18)
C11B H11B 0.9300
C13B C14B 1.363(19)
C13B C18B 1.374(17)
C14B C15B 1.38(2)
C14B H14B 0.9300
C15B C16B 1.382(19)
C15B H15B 0.9300
C16B C17B 1.37(2)
C16B H16B 0.9300
C17B C18B 1.41(2)
C17B H17B 0.9300

loop_
_geom_torsion_atom_site_label_1
_geom_torsion_atom_site_label_2
_geom_torsion_atom_site_label_3
_geom_torsion_atom_site_label_4
_geom_torsion
C13A P1A C1A C2A 132.9(8)
C7A P1A C1A C2A -133.0(7)
C13A P1A C1A C6A -47.1(6)
C7A P1A C1A C6A 47.0(6)
C6A C1A C2A C3A 0.0(13)
P1A C1A C2A C3A 180.0(6)
C1A C2A C3A C4A 0.8(13)
C2A C3A C4A C5A -0.7(11)
C3A C4A C5A C6A -0.2(10)
C4A C5A C6A C1A 1.0(10)
C4A C5A C6A C19A 179.5(5)
C2A C1A C6A C5A -0.8(11)
P1A C1A C6A C5A 179.1(5)
C2A C1A C6A C19A -179.5(6)
P1A C1A C6A C19A 0.4(8)
C18A C19A C6A C5A -119.9(6)
C12A C19A C6A C5A 121.5(6)
C18A C19A C6A C1A 58.7(6)
C12A C19A C6A C1A -59.9(6)
C1A P1A C7A C8A 135.0(6)
C13A P1A C7A C8A -130.1(6)
C1A P1A C7A C12A -48.3(5)
C13A P1A C7A C12A 46.6(5)
C12A C7A C8A C9A 0.6(11)
P1A C7A C8A C9A 177.1(6)
C7A C8A C9A C10A -0.9(13)
C8A C9A C10A C11A 1.9(14)
C9A C10A C11A C12A -2.5(13)
C10A C11A C12A C7A 2.1(10)
C10A C11A C12A C19A -177.6(7)
C8A C7A C12A C11A -1.2(10)
P1A C7A C12A C11A -178.0(5)
C8A C7A C12A C19A 178.6(6)
P1A C7A C12A C19A 1.8(7)
C18A C19A C12A C11A 118.2(6)
C6A C19A C12A C11A -122.1(6)
C18A C19A C12A C7A -61.6(6)
C6A C19A C12A C7A 58.1(6)
C1A P1A C13A C14A -134.6(8)
C7A P1A C13A C14A 130.8(8)
C1A P1A C13A C18A 47.0(6)
C7A P1A C13A C18A -47.5(6)
C18A C13A C14A C15A 0.5(14)
P1A C13A C14A C15A -177.8(8)
C13A C14A C15A C16A -1.7(17)
C14A C15A C16A C17A -0.2(18)
C15A C16A C17A C18A 3.2(18)
C16A C17A C18A C13A -4.4(15)
C16A C17A C18A C19A 176.8(9)
C14A C13A C18A C17A 2.5(13)
P1A C13A C18A C17A -179.1(7)
C14A C13A C18A C19A -178.5(7)
P1A C13A C18A C19A -0.1(8)
C12A C19A C18A C17A -120.3(8)
C6A C19A C18A C17A 120.0(8)
C12A C19A C18A C13A 60.8(6)
C6A C19A C18A C13A -58.9(7)
C7B P1B C1B C2B 131(3)
C13B P1B C1B C2B -135(3)
C7B P1B C1B C6B -46(2)
C13B P1B C1B C6B 49(2)
C6B C1B C2B C3B -3(5)
P1B C1B C2B C3B -180(2)
C1B C2B C3B C4B 1(5)
C2B C3B C4B C5B 1(5)
C3B C4B C5B C6B 0(5)
C2B C1B C6B C5B 5(5)
P1B C1B C6B C5B -179(3)
C2B C1B C6B C19B -180(2)
P1B C1B C6B C19B -3(3)
C4B C5B C6B C1B -3(5)
C4B C5B C6B C19B -178(3)
C18B C19B C6B C1B -58(3)
C12B C19B C6B C1B 64(3)
C18B C19B C6B C5B 117(3)
C12B C19B C6B C5B -121(3)
C1B P1B C7B C8B -136(3)
C13B P1B C7B C8B 130(3)
C1B P1B C7B C12B 50(2)
C13B P1B C7B C12B -43(2)
C12B C7B C8B C9B -4(5)
P1B C7B C8B C9B -177(3)
C7B C8B C9B C10B 3(6)
C8B C9B C10B C11B -4(6)
C9B C10B C11B C12B 6(5)
C10B C11B C12B C7B -7(5)
C10B C11B C12B C19B 178(3)
C8B C7B C12B C11B 6(4)
P1B C7B C12B C11B 180(2)
C8B C7B C12B C19B -178(2)
P1B C7B C12B C19B -5(3)
C18B C19B C12B C11B -119(3)
C6B C19B C12B C11B 117(3)
C18B C19B C12B C7B 65(2)
C6B C19B C12B C7B -58(2)
C1B P1B C13B C14B 140(3)
C7B P1B C13B C14B -127(3)
C1B P1B C13B C18B -48(2)
C7B P1B C13B C18B 45(2)
C18B C13B C14B C15B 9(5)
P1B C13B C14B C15B -180(3)
C13B C14B C15B C16B -8(6)
C14B C15B C16B C17B 2(6)
C15B C16B C17B C18B 4(7)
C14B C13B C18B C17B -2(5)
P1B C13B C18B C17B -174(3)
C14B C13B C18B C19B 173(3)
P1B C13B C18B C19B 2(3)
C16B C17B C18B C13B -4(6)
C16B C17B C18B C19B -180(4)
C12B C19B C18B C13B -64(3)
C6B C19B C18B C13B 59(3)
C12B C19B C18B C17B 112(4)
C6B C19B C18B C17B -126(4)
